data_1560938
loop_
_publ_author_name
'Cramer, Alisha J.'
'Cole, Jacqueline M.'

_publ_section_title
;
 Host-guest prospects of neodymium and gadolinium ultraphosphate
 frameworks for nuclear waste storage: Multi-temperature topological
 analysis of nanoporous cages in RP5O14
;
_journal_name_full 'Journal of Solid State Chemistry'
_journal_page_first 250
_journal_page_last 257
_journal_paper_doi 10.1016/j.jssc.2018.07.020
_journal_volume 266
_journal_year 2018
_chemical_formula_sum 'Nd O14 P5'
_chemical_formula_weight 523.09
_space_group_IT_number 14
_space_group_name_Hall '-P 2ybc'
_space_group_name_H-M_alt 'P 1 21/c 1'
_symmetry_cell_setting monoclinic
_symmetry_space_group_name_H-M 'P 1 21/c 1'
_atom_sites_solution_hydrogens none
_atom_sites_solution_primary direct
_atom_sites_solution_secondary difmap
_audit_creation_method SHELXL-97
_cell_angle_alpha 90.00
_cell_angle_beta 90.609(7)
_cell_angle_gamma 90.00
_cell_formula_units_Z 4
_cell_length_a 8.755(4)
_cell_length_b 8.985(4)
_cell_length_c 13.024(6)
_cell_measurement_reflns_used 512
_cell_measurement_temperature 180(2)
_cell_measurement_theta_max 28.28
_cell_measurement_theta_min 2.0
_cell_volume 1024.5(8)
_computing_cell_refinement
;
Rigaku CrystalClear-SM Expert 2.0
;
_computing_data_collection 'Rigaku CrystalClear-SM Expert 2.0'
_computing_data_reduction
;
Rigaku CrystalClear-SM Expert 2.0
;
_computing_molecular_graphics
;
SHELXTL-PLUS (Sheldrick, 1995)
;
_computing_publication_material 'SHELXL-97 (Sheldrick, 1997)'
_computing_structure_refinement 'SHELXL-97 (Sheldrick, 1997)'
_computing_structure_solution 'SHELXS-97 (Sheldrick, 1990)'
_diffrn_ambient_temperature 180(2)
_diffrn_measured_fraction_theta_full 0.888
_diffrn_measured_fraction_theta_max 0.888
_diffrn_measurement_device_type 'Rigaku Saturn 724+ CCD'
_diffrn_measurement_method '\w scans'
_diffrn_radiation_monochromator graphite
_diffrn_radiation_source 'fine-focus sealed tube'
_diffrn_radiation_type MoK\a
_diffrn_radiation_wavelength 0.71073
_diffrn_reflns_av_R_equivalents 0.1084
_diffrn_reflns_av_sigmaI/netI 0.0728
_diffrn_reflns_limit_h_max 8
_diffrn_reflns_limit_h_min -11
_diffrn_reflns_limit_k_max 11
_diffrn_reflns_limit_k_min -10
_diffrn_reflns_limit_l_max 14
_diffrn_reflns_limit_l_min -17
_diffrn_reflns_number 3553
_diffrn_reflns_theta_full 28.28
_diffrn_reflns_theta_max 28.28
_diffrn_reflns_theta_min 1.56
_diffrn_standards_decay_% 0
_diffrn_standards_interval_count 0
_diffrn_standards_interval_time 0
_diffrn_standards_number 0
_exptl_absorpt_coefficient_mu 5.937
_exptl_absorpt_correction_T_max 0.743
_exptl_absorpt_correction_T_min 0.317
_exptl_absorpt_correction_type empirical
_exptl_absorpt_process_details
;
T. Higashi, ABSCOR, empirical absorption correction
;
_exptl_crystal_colour purple
_exptl_crystal_density_diffrn 3.391
_exptl_crystal_density_method 'not measured'
_exptl_crystal_description plate
_exptl_crystal_F_000 988
_exptl_crystal_size_max 0.2
_exptl_crystal_size_mid 0.2
_exptl_crystal_size_min 0.05
_refine_diff_density_max 2.421
_refine_diff_density_min -2.578
_refine_diff_density_rms 0.465
_refine_ls_extinction_coef 0.0034(12)
_refine_ls_extinction_expression Fc^*^=kFc[1+0.001xFc^2^\l^3^/sin(2\q)]^-1/4^
_refine_ls_extinction_method SHELXL
_refine_ls_goodness_of_fit_ref 1.093
_refine_ls_hydrogen_treatment none
_refine_ls_matrix_type full
_refine_ls_number_parameters 183
_refine_ls_number_reflns 2255
_refine_ls_number_restraints 0
_refine_ls_restrained_S_all 1.093
_refine_ls_R_factor_all 0.0672
_refine_ls_R_factor_gt 0.0666
_refine_ls_shift/su_max 0.001
_refine_ls_shift/su_mean 0.000
_refine_ls_structure_factor_coef Fsqd
_refine_ls_weighting_details 'calc w=1/[\s^2^(Fo^2^)+(0.1398P)^2^+5.1369P] where P=(Fo^2^+2Fc^2^)/3'
_refine_ls_weighting_scheme calc
_refine_ls_wR_factor_gt 0.1872
_refine_ls_wR_factor_ref 0.1883
_reflns_number_gt 2207
_reflns_number_total 2255
_reflns_threshold_expression >2sigma(I)
_cod_data_source_file nd_013_180_a1.cif
_cod_data_source_block nd_013_180_a1
_cod_original_cell_volume 1024.5(9)
_cod_original_sg_symbol_H-M P2(1)/c
_cod_database_code 1560938

loop_
_symmetry_equiv_pos_as_xyz
'x, y, z'
'-x, y+1/2, -z+1/2'
'-x, -y, -z'
'x, -y-1/2, z-1/2'

loop_
_atom_site_label
_atom_site_type_symbol
_atom_site_fract_x
_atom_site_fract_y
_atom_site_fract_z
_atom_site_U_iso_or_equiv
_atom_site_adp_type
_atom_site_occupancy
_atom_site_symmetry_multiplicity
_atom_site_calc_flag
_atom_site_refinement_flags
_atom_site_disorder_assembly
_atom_site_disorder_group
Nd1 Nd 0.72269(4) 0.19058(4) 0.50156(3) 0.0075(3) Uani 1 1 d . . .
P1 P 0.7533(2) 0.5481(2) 0.66464(14) 0.0079(4) Uani 1 1 d . . .
P2 P 0.7757(2) 0.5526(2) 0.33672(14) 0.0078(4) Uani 1 1 d . . .
P3 P 0.6870(2) 0.7541(2) 0.50002(14) 0.0079(4) Uani 1 1 d . . .
P4 P 1.0079(2) 0.5028(2) 0.17430(14) 0.0082(4) Uani 1 1 d . . .
P5 P 0.4907(2) 0.0071(2) 0.29484(14) 0.0084(4) Uani 1 1 d . . .
O1 O 0.7962(8) 0.6842(6) 0.4129(5) 0.0138(13) Uani 1 1 d . . .
O2 O 0.7080(8) -0.0829(8) 0.4981(4) 0.0172(13) Uani 1 1 d . . .
O3 O 0.4674(7) 0.3142(5) 0.5073(4) 0.0097(11) Uani 1 1 d . . .
O4 O 0.7774(8) 0.6920(5) 0.6009(5) 0.0101(12) Uani 1 1 d . . .
O5 O 0.7694(7) 0.4054(7) 0.3837(4) 0.0145(11) Uani 1 1 d . . .
O6 O 0.9116(7) 0.5822(6) 0.2647(4) 0.0107(10) Uani 1 1 d . . .
O7 O 0.5847(7) 0.1207(6) 0.3488(4) 0.0135(11) Uani 1 1 d . . .
O8 O 0.7817(7) 0.4085(7) 0.6091(4) 0.0141(11) Uani 1 1 d . . .
O9 O 0.5893(6) 0.5682(6) 0.7054(4) 0.0116(11) Uani 1 1 d . . .
O10 O 0.6320(7) 0.5997(6) 0.2737(4) 0.0117(10) Uani 1 1 d . . .
O11 O 0.5884(7) 0.1146(6) 0.6528(4) 0.0151(11) Uani 1 1 d . . .
O12 O 0.9167(7) 0.1159(6) 0.6251(4) 0.0142(11) Uani 1 1 d . . .
O13 O 0.9220(7) 0.1237(6) 0.3855(4) 0.0125(11) Uani 1 1 d . . .
O14 O 0.8618(7) 0.5801(6) 0.7571(4) 0.0127(11) Uani 1 1 d . . .

loop_
_atom_site_aniso_label
_atom_site_aniso_U_11
_atom_site_aniso_U_22
_atom_site_aniso_U_33
_atom_site_aniso_U_23
_atom_site_aniso_U_13
_atom_site_aniso_U_12
Nd1 0.0104(4) 0.0057(3) 0.0064(3) -0.00015(10) 0.0007(2) -0.00014(11)
P1 0.0107(9) 0.0075(8) 0.0055(9) -0.0008(6) 0.0000(6) 0.0006(6)
P2 0.0095(8) 0.0087(8) 0.0051(9) 0.0001(6) 0.0008(6) 0.0005(6)
P3 0.0119(8) 0.0063(9) 0.0055(8) 0.0001(5) 0.0004(6) 0.0006(7)
P4 0.0090(8) 0.0082(8) 0.0072(9) 0.0004(6) 0.0012(6) 0.0005(6)
P5 0.0106(8) 0.0084(8) 0.0062(9) -0.0006(6) 0.0018(6) -0.0008(6)
O1 0.014(3) 0.018(3) 0.010(3) -0.0052(18) 0.004(2) -0.004(2)
O2 0.024(3) 0.013(3) 0.015(3) -0.0040(19) -0.004(2) -0.003(2)
O3 0.013(3) 0.010(2) 0.006(3) 0.0005(15) 0.001(2) -0.0005(17)
O4 0.014(3) 0.011(3) 0.006(3) 0.0035(16) -0.001(2) -0.0037(17)
O5 0.017(3) 0.013(3) 0.014(3) 0.007(2) 0.000(2) 0.000(2)
O6 0.018(3) 0.006(2) 0.009(2) -0.0009(18) 0.0056(19) 0.000(2)
O7 0.014(3) 0.014(3) 0.013(3) -0.004(2) 0.000(2) -0.001(2)
O8 0.017(3) 0.011(3) 0.015(3) -0.005(2) -0.001(2) 0.004(2)
O9 0.007(2) 0.015(3) 0.013(3) 0.006(2) 0.0052(19) 0.003(2)
O10 0.014(3) 0.009(2) 0.012(3) -0.0009(19) -0.003(2) 0.002(2)
O11 0.021(3) 0.012(3) 0.013(3) 0.002(2) 0.000(2) -0.002(2)
O12 0.020(3) 0.011(3) 0.011(2) 0.0044(19) -0.002(2) 0.002(2)
O13 0.016(3) 0.010(2) 0.012(3) -0.0019(19) 0.004(2) 0.002(2)
O14 0.017(3) 0.013(3) 0.008(2) -0.0048(19) -0.0009(19) -0.002(2)

loop_
_atom_type_symbol
_atom_type_description
_atom_type_scat_dispersion_real
_atom_type_scat_dispersion_imag
_atom_type_scat_source
O O 0.0106 0.0060 'International Tables Vol C Tables 4.2.6.8 and 6.1.1.4'
P P 0.1023 0.0942 'International Tables Vol C Tables 4.2.6.8 and 6.1.1.4'
Nd Nd -0.1943 3.0179 'International Tables Vol C Tables 4.2.6.8 and 6.1.1.4'

loop_
_geom_angle_atom_site_label_1
_geom_angle_atom_site_label_2
_geom_angle_atom_site_label_3
_geom_angle
_geom_angle_site_symmetry_1
_geom_angle_site_symmetry_3
O13 Nd1 O7 77.0(2) . .
O13 Nd1 O11 144.2(2) . .
O7 Nd1 O11 111.0(2) . .
O13 Nd1 O12 80.8(2) . .
O7 Nd1 O12 145.2(2) . .
O11 Nd1 O12 73.9(2) . .
O13 Nd1 O8 114.1(2) . .
O7 Nd1 O8 141.4(2) . .
O11 Nd1 O8 82.0(2) . .
O12 Nd1 O8 72.6(2) . .
O13 Nd1 O2 77.1(2) . .
O7 Nd1 O2 72.40(18) . .
O11 Nd1 O2 72.90(19) . .
O12 Nd1 O2 76.8(2) . .
O8 Nd1 O2 144.70(19) . .
O13 Nd1 O3 142.00(18) . .
O7 Nd1 O3 72.46(18) . .
O11 Nd1 O3 69.87(19) . .
O12 Nd1 O3 136.44(19) . .
O8 Nd1 O3 79.14(19) . .
O2 Nd1 O3 113.46(19) . .
O13 Nd1 O5 71.4(2) . .
O7 Nd1 O5 77.2(2) . .
O11 Nd1 O5 143.7(2) . .
O12 Nd1 O5 120.2(2) . .
O8 Nd1 O5 72.6(2) . .
O2 Nd1 O5 140.14(19) . .
O3 Nd1 O5 80.08(19) . .
O8 P1 O9 115.5(4) . .
O8 P1 O4 115.0(4) . .
O9 P1 O4 102.6(3) . .
O8 P1 O14 115.7(3) . .
O9 P1 O14 106.0(3) . .
O4 P1 O14 100.1(3) . .
O5 P2 O6 116.3(3) . .
O5 P2 O1 115.3(4) . .
O6 P2 O1 99.9(3) . .
O5 P2 O10 115.8(4) . .
O6 P2 O10 104.9(3) . .
O1 P2 O10 102.5(4) . .
O2 P3 O3 121.4(3) 1_565 3_666
O2 P3 O1 107.3(3) 1_565 .
O3 P3 O1 109.8(3) 3_666 .
O2 P3 O4 107.1(3) 1_565 .
O3 P3 O4 110.2(3) 3_666 .
O1 P3 O4 98.5(4) . .
O13 P4 O12 122.0(3) 2_755 4_565
O13 P4 O6 106.4(3) 2_755 .
O12 P4 O6 110.5(3) 4_565 .
O13 P4 O14 109.6(3) 2_755 3_766
O12 P4 O14 106.3(3) 4_565 3_766
O6 P4 O14 99.8(3) . 3_766
O11 P5 O7 123.7(3) 3_656 .
O11 P5 O9 106.4(3) 3_656 4_565
O7 P5 O9 109.4(3) . 4_565
O11 P5 O10 109.0(3) 3_656 2_645
O7 P5 O10 105.6(3) . 2_645
O9 P5 O10 100.1(3) 4_565 2_645
P2 O1 P3 132.7(5) . .
P3 O2 Nd1 175.3(4) 1_545 .
P3 O3 Nd1 128.9(3) 3_666 .
P1 O4 P3 130.6(4) . .
P2 O5 Nd1 164.6(4) . .
P2 O6 P4 140.8(4) . .
P5 O7 Nd1 147.6(3) . .
P1 O8 Nd1 157.5(4) . .
P1 O9 P5 135.1(4) . 4_566
P2 O10 P5 132.8(4) . 2_655
P5 O11 Nd1 146.1(3) 3_656 .
P4 O12 Nd1 149.5(4) 4_566 .
P4 O13 Nd1 145.9(3) 2_745 .
P1 O14 P4 139.7(4) . 3_766

loop_
_geom_bond_atom_site_label_1
_geom_bond_atom_site_label_2
_geom_bond_distance
_geom_bond_site_symmetry_2
Nd1 O13 2.397(6) .
Nd1 O7 2.400(6) .
Nd1 O11 2.404(6) .
Nd1 O12 2.422(6) .
Nd1 O8 2.459(6) .
Nd1 O2 2.461(7) .
Nd1 O3 2.498(6) .
Nd1 O5 2.503(6) .
P1 O8 1.471(6) .
P1 O9 1.546(6) .
P1 O4 1.552(6) .
P1 O14 1.553(6) .
P2 O5 1.458(6) .
P2 O6 1.545(6) .
P2 O1 1.553(6) .
P2 O10 1.554(6) .
P3 O2 1.476(7) 1_565
P3 O3 1.487(6) 3_666
P3 O1 1.619(7) .
P3 O4 1.626(7) .
P4 O13 1.474(6) 2_755
P4 O12 1.474(6) 4_565
P4 O6 1.621(6) .
P4 O14 1.622(6) 3_766
P5 O11 1.466(6) 3_656
P5 O7 1.484(6) .
P5 O9 1.607(6) 4_565
P5 O10 1.619(6) 2_645
O2 P3 1.476(7) 1_545
O3 P3 1.487(6) 3_666
O9 P5 1.607(6) 4_566
O10 P5 1.619(6) 2_655
O11 P5 1.466(6) 3_656
O12 P4 1.474(6) 4_566
O13 P4 1.474(6) 2_745
O14 P4 1.622(6) 3_766

_cod_database_fobs_code 1560938
